data_7029726
loop_
_publ_author_name
'Hangaly, Noa K'
'Petrov, Alexander R'
'Elfferding, Michael'
'Harms, Klaus'
'Sundermeyer, J\"org'

_publ_section_title
;
 Tetrahydropentalenyl-phosphazene constrained geometry complexes of
 rare-earth metal alkyls.
;
_journal_issue 19
_journal_name_full 'Dalton transactions (Cambridge, England : 2003)'
_journal_page_first 7109
_journal_page_last 7120
_journal_paper_doi 10.1039/c3dt53596g
_journal_volume 43
_journal_year 2014
_chemical_formula_moiety 'C36 H44 N1 P1'
_chemical_formula_sum 'C36 H44 N P'
_chemical_formula_weight 521.69
_chemical_name_systematic
;

?

;
_space_group_IT_number 14
_symmetry_cell_setting monoclinic
_symmetry_space_group_name_Hall '-P 2ybc'
_symmetry_space_group_name_H-M 'P 1 21/c 1'
_atom_sites_solution_secondary difmap
_audit_creation_method SHELXL-97
_cell_angle_alpha 90.00
_cell_angle_beta 96.201(6)
_cell_angle_gamma 90.00
_cell_formula_units_Z 4
_cell_length_a 9.3612(7)
_cell_length_b 23.389(2)
_cell_length_c 14.7440(11)
_cell_measurement_reflns_used 10355
_cell_measurement_temperature 193(2)
_cell_measurement_theta_max 26.2
_cell_measurement_theta_min 1.6
_cell_volume 3209.3(4)
_computing_molecular_graphics 'Ortep-3 for Windows (Farrugia, 1997)'
_computing_publication_material 'WinGX publication routines (Farrugia, 1999)'
_computing_structure_refinement 'SHELXL-97 (Sheldrick, 1997)'
_computing_structure_solution 'SIR92 (Giacovazzo et al, 1993)'
_diffrn_ambient_temperature 193(2)
_diffrn_measured_fraction_theta_full 1.000
_diffrn_measured_fraction_theta_max 0.991
_diffrn_radiation_monochromator graphite
_diffrn_radiation_source 'fine-focus sealed tube'
_diffrn_radiation_type MoK\a
_diffrn_radiation_wavelength 0.71073
_diffrn_reflns_av_R_equivalents 0.0796
_diffrn_reflns_av_sigmaI/netI 0.0889
_diffrn_reflns_limit_h_max 11
_diffrn_reflns_limit_h_min -11
_diffrn_reflns_limit_k_max 28
_diffrn_reflns_limit_k_min -28
_diffrn_reflns_limit_l_max 18
_diffrn_reflns_limit_l_min -17
_diffrn_reflns_number 28046
_diffrn_reflns_theta_full 25.00
_diffrn_reflns_theta_max 26.02
_diffrn_reflns_theta_min 1.64
_exptl_absorpt_coefficient_mu 0.109
_exptl_absorpt_correction_T_max 1.0055
_exptl_absorpt_correction_T_min 0.9664
_exptl_absorpt_correction_type multi-scan
_exptl_absorpt_process_details
;

?

;
_exptl_crystal_colour colourless
_exptl_crystal_density_diffrn 1.080
_exptl_crystal_density_method 'not measured'
_exptl_crystal_description nugget
_exptl_crystal_F_000 1128
_exptl_crystal_size_max 0.24
_exptl_crystal_size_mid 0.15
_exptl_crystal_size_min 0.12
_refine_diff_density_max 0.147
_refine_diff_density_min -0.193
_refine_diff_density_rms 0.031
_refine_ls_extinction_method none
_refine_ls_goodness_of_fit_ref 0.805
_refine_ls_matrix_type full
_refine_ls_number_parameters 371
_refine_ls_number_reflns 6267
_refine_ls_number_restraints 7
_refine_ls_restrained_S_all 0.813
_refine_ls_R_factor_all 0.0999
_refine_ls_R_factor_gt 0.0415
_refine_ls_shift/su_max 0.000
_refine_ls_shift/su_mean 0.000
_refine_ls_structure_factor_coef Fsqd
_refine_ls_weighting_details 'calc w=1/[\s^2^(Fo^2^)+(0.0319P)^2^+0.0000P] where P=(Fo^2^+2Fc^2^)/3'
_refine_ls_weighting_scheme calc
_refine_ls_wR_factor_gt 0.0710
_refine_ls_wR_factor_ref 0.0824
_reflns_number_gt 3290
_reflns_number_total 6267
_reflns_threshold_expression >2sigma(I)
_cod_data_source_file c3dt53596g2.cif
_cod_data_source_block apc
_cod_depositor_comments
;Adding full bibliography for
 ./tmp-cod-update-bibliographies-12899/cifs/7029726.cif.
;
_cod_database_code 7029726

loop_
_symmetry_equiv_pos_as_xyz
'x, y, z'
'-x, y+1/2, -z+1/2'
'-x, -y, -z'
'x, -y-1/2, z-1/2'

loop_
_atom_site_label
_atom_site_type_symbol
_atom_site_fract_x
_atom_site_fract_y
_atom_site_fract_z
_atom_site_U_iso_or_equiv
_atom_site_adp_type
_atom_site_occupancy
_atom_site_symmetry_multiplicity
_atom_site_calc_flag
_atom_site_refinement_flags
_atom_site_disorder_assembly
_atom_site_disorder_group
C1 C 0.7270(2) 0.16848(8) 0.33552(13) 0.0378(5) Uani 1 1 d . . .
C2 C 0.8026(2) 0.20215(8) 0.39863(13) 0.0407(5) Uani 1 1 d . . .
H2 H 0.8482 0.1897 0.4559 0.049 Uiso 1 1 calc R . .
C3 C 0.8020(2) 0.26067(8) 0.36377(13) 0.0409(5) Uani 1 1 d . . .
C4 C 0.8565(2) 0.31852(8) 0.39714(14) 0.0472(5) Uani 1 1 d . . .
C5 C 0.8170(3) 0.35505(9) 0.30951(16) 0.0628(7) Uani 1 1 d . . .
H5A H 0.7701 0.3910 0.3258 0.075 Uiso 1 1 calc R . .
H5B H 0.9054 0.3650 0.2818 0.075 Uiso 1 1 calc R . .
C6 C 0.7135(2) 0.32080(9) 0.23982(14) 0.0510(6) Uani 1 1 d . . .
C7 C 0.7261(2) 0.26234(8) 0.28170(14) 0.0419(5) Uani 1 1 d . . .
C8 C 0.6692(2) 0.20461(8) 0.25476(13) 0.0443(5) Uani 1 1 d . . .
H8A H 0.7059 0.1913 0.1979 0.053 Uiso 1 1 calc R . .
H8B H 0.5628 0.2044 0.2464 0.053 Uiso 1 1 calc R . .
C9 C 0.7793(3) 0.33821(11) 0.47700(19) 0.0898(10) Uani 1 1 d . . .
H9A H 0.6752 0.3366 0.4600 0.135 Uiso 1 1 calc R . .
H9B H 0.8075 0.3776 0.4930 0.135 Uiso 1 1 calc R . .
H9C H 0.8053 0.3132 0.5295 0.135 Uiso 1 1 calc R . .
C10 C 1.0178(3) 0.31930(10) 0.42443(19) 0.0750(8) Uani 1 1 d . . .
H10A H 1.0414 0.2935 0.4763 0.113 Uiso 1 1 calc R . .
H10B H 1.0483 0.3582 0.4418 0.113 Uiso 1 1 calc R . .
H10C H 1.0676 0.3066 0.3728 0.113 Uiso 1 1 calc R . .
C11 C 0.5586(3) 0.34297(10) 0.23441(19) 0.0762(8) Uani 1 1 d . . .
H11A H 0.4955 0.3177 0.1951 0.114 Uiso 1 1 calc R . .
H11B H 0.5542 0.3817 0.2090 0.114 Uiso 1 1 calc R . .
H11C H 0.5272 0.3436 0.2957 0.114 Uiso 1 1 calc R . .
C12 C 0.7639(3) 0.32061(10) 0.14489(16) 0.0724(8) Uani 1 1 d . . .
H12A H 0.8633 0.3068 0.1488 0.109 Uiso 1 1 calc R . .
H12B H 0.7591 0.3595 0.1201 0.109 Uiso 1 1 calc R . .
H12C H 0.7019 0.2954 0.1048 0.109 Uiso 1 1 calc R . .
C13 C 0.7736(2) 0.05503(8) 0.26657(13) 0.0397(5) Uani 1 1 d . . .
C14 C 0.7367(2) -0.00227(9) 0.25120(15) 0.0520(6) Uani 1 1 d . . .
H14 H 0.6649 -0.0193 0.2832 0.062 Uiso 1 1 calc R . .
C15 C 0.8044(3) -0.03449(10) 0.18950(17) 0.0642(7) Uani 1 1 d . . .
H15 H 0.7782 -0.0734 0.1792 0.077 Uiso 1 1 calc R . .
C16 C 0.9090(3) -0.01052(12) 0.14326(16) 0.0647(7) Uani 1 1 d . . .
H16 H 0.9548 -0.0328 0.1009 0.078 Uiso 1 1 calc R . .
C17 C 0.9473(3) 0.04561(11) 0.15819(16) 0.0635(7) Uani 1 1 d . . .
H17 H 1.0196 0.0622 0.1260 0.076 Uiso 1 1 calc R . .
C18 C 0.8809(2) 0.07822(9) 0.22007(14) 0.0495(5) Uani 1 1 d . . .
H18 H 0.9092 0.1169 0.2307 0.059 Uiso 1 1 calc R . .
C19 C 0.7502(2) 0.06939(8) 0.45543(13) 0.0383(5) Uani 1 1 d . . .
C20 C 0.6598(2) 0.04363(8) 0.51166(13) 0.0456(5) Uani 1 1 d . . .
H20 H 0.5594 0.0417 0.4934 0.055 Uiso 1 1 calc R . .
C21 C 0.7163(3) 0.02052(9) 0.59533(14) 0.0541(6) Uani 1 1 d . . .
H21 H 0.6549 0.0018 0.6332 0.065 Uiso 1 1 calc R . .
C22 C 0.8608(3) 0.02492(9) 0.62265(15) 0.0542(6) Uani 1 1 d . . .
H22 H 0.8986 0.0096 0.6800 0.065 Uiso 1 1 calc R . .
C23 C 0.9519(3) 0.05121(9) 0.56801(15) 0.0518(6) Uani 1 1 d . . .
H23 H 1.0514 0.0548 0.5881 0.062 Uiso 1 1 calc R . .
C24 C 0.8968(2) 0.07239(8) 0.48340(14) 0.0438(5) Uani 1 1 d . . .
H24 H 0.9597 0.0890 0.4443 0.053 Uiso 1 1 calc R . .
C25 C 0.3986(2) 0.11919(8) 0.29149(14) 0.0415(5) Uani 1 1 d . . .
C26 C 0.3300(2) 0.15832(9) 0.34564(15) 0.0506(5) Uani 1 1 d . . .
C27 C 0.2158(3) 0.19045(11) 0.30523(18) 0.0693(7) Uani 1 1 d . . .
H27 H 0.1676 0.2158 0.3421 0.083 Uiso 1 1 calc R . .
C28 C 0.1701(3) 0.18678(11) 0.21362(19) 0.0768(8) Uani 1 1 d . . .
H28 H 0.0929 0.2098 0.1872 0.092 Uiso 1 1 calc R . .
C29 C 0.2378(3) 0.14936(11) 0.16103(17) 0.0666(7) Uani 1 1 d . . .
H29 H 0.2068 0.1470 0.0976 0.080 Uiso 1 1 calc R . .
C30 C 0.3499(2) 0.11483(9) 0.19720(14) 0.0490(5) Uani 1 1 d . A .
C31 C 0.3779(2) 0.16630(9) 0.44624(15) 0.0542(6) Uani 1 1 d . . .
H31 H 0.4697 0.1446 0.4605 0.065 Uiso 1 1 calc R . .
C32 C 0.4091(3) 0.22929(10) 0.47070(17) 0.0734(7) Uani 1 1 d . . .
H32A H 0.4838 0.2438 0.4350 0.110 Uiso 1 1 calc R . .
H32B H 0.4421 0.2324 0.5359 0.110 Uiso 1 1 calc R . .
H32C H 0.3212 0.2519 0.4568 0.110 Uiso 1 1 calc R . .
C33 C 0.2685(3) 0.14103(13) 0.50440(18) 0.0880(9) Uani 1 1 d . . .
H33A H 0.1774 0.1618 0.4926 0.132 Uiso 1 1 calc R . .
H33B H 0.3046 0.1445 0.5691 0.132 Uiso 1 1 calc R . .
H33C H 0.2532 0.1006 0.4889 0.132 Uiso 1 1 calc R . .
C34 C 0.4213(3) 0.07353(11) 0.13731(15) 0.0618(7) Uani 1 1 d D . .
H34A H 0.5265 0.0742 0.1582 0.074 Uiso 0.633(14) 1 calc PR A 1
H34B H 0.4831 0.0528 0.1841 0.11(3) Uiso 0.367(14) 1 d PR A 2
C35 C 0.4031(7) 0.0936(3) 0.0363(3) 0.0628(18) Uani 0.633(14) 1 d PD A 1
H35A H 0.4348 0.1334 0.0329 0.094 Uiso 0.633(14) 1 calc PR A 1
H35B H 0.3017 0.0907 0.0119 0.094 Uiso 0.633(14) 1 calc PR A 1
H35C H 0.4612 0.0694 0.0004 0.094 Uiso 0.633(14) 1 calc PR A 1
C36 C 0.3721(9) 0.0140(3) 0.1469(5) 0.0600(18) Uani 0.633(14) 1 d PD A 1
H36A H 0.2706 0.0109 0.1229 0.090 Uiso 0.633(14) 1 calc PR A 1
H36B H 0.3835 0.0032 0.2115 0.090 Uiso 0.633(14) 1 calc PR A 1
H36C H 0.4295 -0.0117 0.1128 0.090 Uiso 0.633(14) 1 calc PR A 1
N1 N 0.51031(17) 0.08411(6) 0.33147(11) 0.0410(4) Uani 1 1 d . . .
P1 P 0.67511(6) 0.09533(2) 0.34508(4) 0.03651(13) Uani 1 1 d . . .
C35A C 0.489(3) 0.0904(7) 0.0582(13) 0.178(10) Uani 0.367(14) 1 d PD A 2
H35D H 0.5745 0.0668 0.0539 0.266 Uiso 0.367(14) 1 calc PR A 2
H35E H 0.5170 0.1307 0.0637 0.266 Uiso 0.367(14) 1 calc PR A 2
H35F H 0.4214 0.0850 0.0033 0.266 Uiso 0.367(14) 1 calc PR A 2
C36A C 0.3202(16) 0.0206(5) 0.1129(14) 0.091(5) Uani 0.367(14) 1 d PD A 2
H36D H 0.2441 0.0314 0.0651 0.137 Uiso 0.367(14) 1 calc PR A 2
H36E H 0.2771 0.0083 0.1673 0.137 Uiso 0.367(14) 1 calc PR A 2
H36F H 0.3766 -0.0109 0.0910 0.137 Uiso 0.367(14) 1 calc PR A 2

loop_
_atom_site_aniso_label
_atom_site_aniso_U_11
_atom_site_aniso_U_22
_atom_site_aniso_U_33
_atom_site_aniso_U_23
_atom_site_aniso_U_13
_atom_site_aniso_U_12
C1 0.0405(11) 0.0376(11) 0.0349(11) 0.0015(9) 0.0022(9) 0.0000(9)
C2 0.0466(12) 0.0397(12) 0.0348(11) 0.0020(9) -0.0007(9) 0.0011(10)
C3 0.0485(13) 0.0320(11) 0.0411(12) -0.0022(9) -0.0006(10) -0.0029(9)
C4 0.0568(14) 0.0363(12) 0.0461(13) -0.0021(9) -0.0059(11) -0.0023(10)
C5 0.0818(18) 0.0377(12) 0.0632(15) 0.0040(11) -0.0176(13) -0.0074(12)
C6 0.0618(15) 0.0378(12) 0.0500(13) 0.0076(10) -0.0093(11) -0.0051(11)
C7 0.0488(13) 0.0340(11) 0.0415(12) 0.0034(9) -0.0021(10) -0.0035(10)
C8 0.0540(13) 0.0377(11) 0.0392(12) 0.0037(9) -0.0040(10) -0.0040(10)
C9 0.132(3) 0.0590(17) 0.084(2) -0.0266(15) 0.0335(19) -0.0146(17)
C10 0.0709(18) 0.0506(15) 0.096(2) 0.0000(14) -0.0252(15) -0.0111(13)
C11 0.0745(18) 0.0526(15) 0.096(2) 0.0084(14) -0.0169(15) 0.0099(14)
C12 0.104(2) 0.0524(15) 0.0595(16) 0.0159(12) 0.0026(15) -0.0146(14)
C13 0.0422(12) 0.0378(11) 0.0372(11) 0.0006(9) -0.0055(9) 0.0029(9)
C14 0.0539(14) 0.0456(13) 0.0558(14) -0.0088(11) 0.0027(11) 0.0016(11)
C15 0.0656(17) 0.0515(14) 0.0723(17) -0.0198(13) -0.0066(14) 0.0122(13)
C16 0.0713(17) 0.0738(19) 0.0484(14) -0.0132(13) 0.0030(13) 0.0229(15)
C17 0.0633(17) 0.0747(18) 0.0545(15) 0.0050(13) 0.0156(13) 0.0197(14)
C18 0.0519(14) 0.0497(13) 0.0468(13) 0.0045(10) 0.0054(11) 0.0089(11)
C19 0.0484(13) 0.0283(10) 0.0373(11) -0.0017(8) 0.0008(10) 0.0014(9)
C20 0.0540(14) 0.0400(12) 0.0416(12) 0.0023(10) -0.0008(11) -0.0097(10)
C21 0.0758(18) 0.0429(13) 0.0430(13) 0.0069(10) 0.0031(12) -0.0086(12)
C22 0.0777(18) 0.0407(12) 0.0412(13) 0.0045(10) -0.0070(12) 0.0067(12)
C23 0.0571(15) 0.0459(13) 0.0494(13) 0.0010(11) -0.0072(11) 0.0111(11)
C24 0.0484(13) 0.0396(11) 0.0426(12) 0.0005(9) 0.0008(10) 0.0050(10)
C25 0.0388(12) 0.0416(11) 0.0427(12) 0.0012(10) -0.0024(10) -0.0043(10)
C26 0.0445(13) 0.0507(13) 0.0544(14) -0.0075(11) -0.0050(11) 0.0032(11)
C27 0.0614(17) 0.0685(17) 0.0739(18) -0.0208(14) -0.0112(14) 0.0181(14)
C28 0.0701(18) 0.0717(18) 0.081(2) -0.0073(15) -0.0263(15) 0.0241(15)
C29 0.0675(17) 0.0757(18) 0.0511(15) -0.0008(13) -0.0188(13) 0.0044(15)
C30 0.0459(13) 0.0557(14) 0.0436(13) -0.0025(10) -0.0040(11) -0.0004(11)
C31 0.0480(14) 0.0587(14) 0.0551(14) -0.0118(12) 0.0016(11) 0.0000(11)
C32 0.0701(18) 0.0687(17) 0.0774(18) -0.0220(14) -0.0099(14) 0.0017(14)
C33 0.083(2) 0.116(2) 0.0651(18) -0.0148(16) 0.0109(15) -0.0297(18)
C34 0.0513(15) 0.0882(19) 0.0439(14) -0.0128(13) -0.0045(12) 0.0049(14)
C35 0.062(3) 0.085(3) 0.043(3) -0.002(2) 0.013(2) 0.003(3)
C36 0.070(4) 0.051(3) 0.059(4) 0.002(2) 0.009(3) 0.019(3)
N1 0.0369(9) 0.0398(10) 0.0452(10) 0.0019(8) 0.0001(8) -0.0028(8)
P1 0.0409(3) 0.0318(3) 0.0361(3) 0.0003(2) 0.0009(2) -0.0012(3)
C35A 0.167(17) 0.172(14) 0.222(18) -0.091(12) 0.148(15) -0.108(13)
C36A 0.110(11) 0.045(5) 0.129(15) 0.008(7) 0.060(9) 0.031(7)

loop_
_atom_type_symbol
_atom_type_description
_atom_type_scat_dispersion_real
_atom_type_scat_dispersion_imag
_atom_type_scat_source
C C 0.0033 0.0016 'International Tables Vol C Tables 4.2.6.8 and 6.1.1.4'
H H 0.0000 0.0000 'International Tables Vol C Tables 4.2.6.8 and 6.1.1.4'
N N 0.0061 0.0033 'International Tables Vol C Tables 4.2.6.8 and 6.1.1.4'
P P 0.1023 0.0942 'International Tables Vol C Tables 4.2.6.8 and 6.1.1.4'

loop_
_geom_angle_atom_site_label_1
_geom_angle_atom_site_label_2
_geom_angle_atom_site_label_3
_geom_angle
C2 C1 C8 109.35(17)
C2 C1 P1 128.81(15)
C8 C1 P1 121.29(14)
C1 C2 C3 108.67(17)
C1 C2 H2 125.7
C3 C2 H2 125.7
C7 C3 C2 109.11(17)
C7 C3 C4 113.39(17)
C2 C3 C4 137.41(18)
C3 C4 C9 110.60(18)
C3 C4 C10 112.85(18)
C9 C4 C10 109.5(2)
C3 C4 C5 100.32(16)
C9 C4 C5 112.7(2)
C10 C4 C5 110.68(19)
C6 C5 C4 109.89(16)
C6 C5 H5A 109.7
C4 C5 H5A 109.7
C6 C5 H5B 109.7
C4 C5 H5B 109.7
H5A C5 H5B 108.2
C7 C6 C12 110.92(18)
C7 C6 C11 111.16(19)
C12 C6 C11 109.7(2)
C7 C6 C5 100.49(17)
C12 C6 C5 112.07(19)
C11 C6 C5 112.2(2)
C3 C7 C8 110.78(17)
C3 C7 C6 114.20(18)
C8 C7 C6 134.99(18)
C7 C8 C1 102.08(16)
C7 C8 H8A 111.4
C1 C8 H8A 111.4
C7 C8 H8B 111.4
C1 C8 H8B 111.4
H8A C8 H8B 109.2
C4 C9 H9A 109.5
C4 C9 H9B 109.5
H9A C9 H9B 109.5
C4 C9 H9C 109.5
H9A C9 H9C 109.5
H9B C9 H9C 109.5
C4 C10 H10A 109.5
C4 C10 H10B 109.5
H10A C10 H10B 109.5
C4 C10 H10C 109.5
H10A C10 H10C 109.5
H10B C10 H10C 109.5
C6 C11 H11A 109.5
C6 C11 H11B 109.5
H11A C11 H11B 109.5
C6 C11 H11C 109.5
H11A C11 H11C 109.5
H11B C11 H11C 109.5
C6 C12 H12A 109.5
C6 C12 H12B 109.5
H12A C12 H12B 109.5
C6 C12 H12C 109.5
H12A C12 H12C 109.5
H12B C12 H12C 109.5
C18 C13 C14 118.33(19)
C18 C13 P1 123.77(15)
C14 C13 P1 117.89(16)
C15 C14 C13 120.4(2)
C15 C14 H14 119.8
C13 C14 H14 119.8
C16 C15 C14 120.3(2)
C16 C15 H15 119.8
C14 C15 H15 119.8
C15 C16 C17 120.0(2)
C15 C16 H16 120.0
C17 C16 H16 120.0
C16 C17 C18 120.2(2)
C16 C17 H17 119.9
C18 C17 H17 119.9
C13 C18 C17 120.7(2)
C13 C18 H18 119.7
C17 C18 H18 119.7
C20 C19 C24 119.45(19)
C20 C19 P1 118.79(16)
C24 C19 P1 121.70(15)
C19 C20 C21 119.9(2)
C19 C20 H20 120.0
C21 C20 H20 120.0
C22 C21 C20 119.8(2)
C22 C21 H21 120.1
C20 C21 H21 120.1
C21 C22 C23 120.9(2)
C21 C22 H22 119.5
C23 C22 H22 119.5
C22 C23 C24 119.4(2)
C22 C23 H23 120.3
C24 C23 H23 120.3
C23 C24 C19 120.5(2)
C23 C24 H24 119.8
C19 C24 H24 119.8
N1 C25 C26 120.21(18)
N1 C25 C30 120.91(18)
C26 C25 C30 118.86(19)
C27 C26 C25 119.0(2)
C27 C26 C31 119.1(2)
C25 C26 C31 121.9(2)
C28 C27 C26 122.1(2)
C28 C27 H27 118.9
C26 C27 H27 118.9
C29 C28 C27 118.8(2)
C29 C28 H28 120.6
C27 C28 H28 120.6
C28 C29 C30 122.2(2)
C28 C29 H29 118.9
C30 C29 H29 118.9
C29 C30 C25 119.0(2)
C29 C30 C34 120.8(2)
C25 C30 C34 120.2(2)
C26 C31 C33 111.0(2)
C26 C31 C32 112.13(19)
C33 C31 C32 111.2(2)
C26 C31 H31 107.4
C33 C31 H31 107.4
C32 C31 H31 107.4
C31 C32 H32A 109.5
C31 C32 H32B 109.5
H32A C32 H32B 109.5
C31 C32 H32C 109.5
H32A C32 H32C 109.5
H32B C32 H32C 109.5
C31 C33 H33A 109.5
C31 C33 H33B 109.5
H33A C33 H33B 109.5
C31 C33 H33C 109.5
H33A C33 H33C 109.5
H33B C33 H33C 109.5
C35A C34 C36 120.2(8)
C35A C34 C30 124.0(8)
C36 C34 C30 112.6(4)
C35A C34 C35 32.2(10)
C36 C34 C35 111.9(4)
C30 C34 C35 110.9(3)
C35A C34 C36A 109.6(8)
C36 C34 C36A 25.4(6)
C30 C34 C36A 110.1(6)
C35 C34 C36A 91.0(7)
C35A C34 H34A 74.9
C36 C34 H34A 107.0
C30 C34 H34A 107.0
C35 C34 H34A 107.0
C36A C34 H34A 129.1
C35A C34 H34B 115.3
C36 C34 H34B 68.4
C30 C34 H34B 99.8
C35 C34 H34B 145.1
C36A C34 H34B 93.7
H34A C34 H34B 45.9
C34 C35 H35A 109.5
C34 C35 H35B 109.5
C34 C35 H35C 109.5
C34 C36 H34B 39.2
C34 C36 H36A 109.5
H34B C36 H36A 144.5
C34 C36 H36B 109.5
H34B C36 H36B 78.1
C34 C36 H36C 109.5
H34B C36 H36C 99.6
C25 N1 P1 129.56(13)
N1 P1 C1 115.16(9)
N1 P1 C19 110.08(9)
C1 P1 C19 108.04(9)
N1 P1 C13 113.20(9)
C1 P1 C13 106.56(9)
C19 P1 C13 102.97(9)
C34 C35A H35D 109.5
C34 C35A H35E 109.5
H35D C35A H35E 109.5
C34 C35A H35F 109.5
H35D C35A H35F 109.5
H35E C35A H35F 109.5
C34 C36A H36D 109.5
C34 C36A H36E 109.5
H36D C36A H36E 109.5
C34 C36A H36F 109.5
H36D C36A H36F 109.5
H36E C36A H36F 109.5

loop_
_geom_bond_atom_site_label_1
_geom_bond_atom_site_label_2
_geom_bond_distance
C1 C2 1.358(3)
C1 C8 1.512(3)
C1 P1 1.7884(19)
C2 C3 1.462(3)
C2 H2 0.9500
C3 C7 1.336(3)
C3 C4 1.510(3)
C4 C9 1.518(3)
C4 C10 1.519(3)
C4 C5 1.560(3)
C5 C6 1.556(3)
C5 H5A 0.9900
C5 H5B 0.9900
C6 C7 1.500(3)
C6 C12 1.525(3)
C6 C11 1.534(3)
C7 C8 1.490(3)
C8 H8A 0.9900
C8 H8B 0.9900
C9 H9A 0.9800
C9 H9B 0.9800
C9 H9C 0.9800
C10 H10A 0.9800
C10 H10B 0.9800
C10 H10C 0.9800
C11 H11A 0.9800
C11 H11B 0.9800
C11 H11C 0.9800
C12 H12A 0.9800
C12 H12B 0.9800
C12 H12C 0.9800
C13 C18 1.387(3)
C13 C14 1.396(3)
C13 P1 1.819(2)
C14 C15 1.386(3)
C14 H14 0.9500
C15 C16 1.372(3)
C15 H15 0.9500
C16 C17 1.372(3)
C16 H16 0.9500
C17 C18 1.387(3)
C17 H17 0.9500
C18 H18 0.9500
C19 C20 1.385(3)
C19 C24 1.392(3)
C19 P1 1.806(2)
C20 C21 1.398(3)
C20 H20 0.9500
C21 C22 1.374(3)
C21 H21 0.9500
C22 C23 1.379(3)
C22 H22 0.9500
C23 C24 1.389(3)
C23 H23 0.9500
C24 H24 0.9500
C25 N1 1.408(2)
C25 C26 1.413(3)
C25 C30 1.419(3)
C26 C27 1.388(3)
C26 C31 1.514(3)
C27 C28 1.375(3)
C27 H27 0.9500
C28 C29 1.369(3)
C28 H28 0.9500
C29 C30 1.385(3)
C29 H29 0.9500
C30 C34 1.512(3)
C31 C33 1.524(3)
C31 C32 1.537(3)
C31 H31 1.0000
C32 H32A 0.9800
C32 H32B 0.9800
C32 H32C 0.9800
C33 H33A 0.9800
C33 H33B 0.9800
C33 H33C 0.9800
C34 C35A 1.441(10)
C34 C36 1.479(6)
C34 C35 1.553(5)
C34 C36A 1.576(11)
C34 H34A 1.0000
C34 H34B 0.9800
C35 H35A 0.9800
C35 H35B 0.9800
C35 H35C 0.9800
C36 H34B 1.4424
C36 H36A 0.9800
C36 H36B 0.9800
C36 H36C 0.9800
N1 P1 1.5564(16)
C35A H35D 0.9800
C35A H35E 0.9800
C35A H35F 0.9800
C36A H36D 0.9800
C36A H36E 0.9800
C36A H36F 0.9800

loop_
_geom_torsion_atom_site_label_1
_geom_torsion_atom_site_label_2
_geom_torsion_atom_site_label_3
_geom_torsion_atom_site_label_4
_geom_torsion
C8 C1 C2 C3 -1.1(2)
P1 C1 C2 C3 -172.60(15)
C1 C2 C3 C7 0.7(2)
C1 C2 C3 C4 176.8(2)
C7 C3 C4 C9 110.6(2)
C2 C3 C4 C9 -65.4(3)
C7 C3 C4 C10 -126.4(2)
C2 C3 C4 C10 57.7(3)
C7 C3 C4 C5 -8.6(2)
C2 C3 C4 C5 175.4(2)
C3 C4 C5 C6 12.8(2)
C9 C4 C5 C6 -104.9(2)
C10 C4 C5 C6 132.2(2)
C4 C5 C6 C7 -12.3(2)
C4 C5 C6 C12 -130.1(2)
C4 C5 C6 C11 105.9(2)
C2 C3 C7 C8 0.0(2)
C4 C3 C7 C8 -177.13(17)
C2 C3 C7 C6 178.16(17)
C4 C3 C7 C6 1.0(3)
C12 C6 C7 C3 125.8(2)
C11 C6 C7 C3 -111.8(2)
C5 C6 C7 C3 7.1(2)
C12 C6 C7 C8 -56.7(3)
C11 C6 C7 C8 65.7(3)
C5 C6 C7 C8 -175.4(2)
C3 C7 C8 C1 -0.6(2)
C6 C7 C8 C1 -178.3(2)
C2 C1 C8 C7 1.1(2)
P1 C1 C8 C7 173.31(13)
C18 C13 C14 C15 -1.3(3)
P1 C13 C14 C15 177.57(17)
C13 C14 C15 C16 0.4(4)
C14 C15 C16 C17 0.2(4)
C15 C16 C17 C18 0.1(4)
C14 C13 C18 C17 1.6(3)
P1 C13 C18 C17 -177.20(17)
C16 C17 C18 C13 -1.0(3)
C24 C19 C20 C21 -0.5(3)
P1 C19 C20 C21 176.65(15)
C19 C20 C21 C22 1.9(3)
C20 C21 C22 C23 -0.9(3)
C21 C22 C23 C24 -1.4(3)
C22 C23 C24 C19 2.7(3)
C20 C19 C24 C23 -1.8(3)
P1 C19 C24 C23 -178.88(15)
N1 C25 C26 C27 -177.0(2)
C30 C25 C26 C27 1.1(3)
N1 C25 C26 C31 3.2(3)
C30 C25 C26 C31 -178.7(2)
C25 C26 C27 C28 -2.1(4)
C31 C26 C27 C28 177.7(2)
C26 C27 C28 C29 1.3(4)
C27 C28 C29 C30 0.5(4)
C28 C29 C30 C25 -1.4(4)
C28 C29 C30 C34 179.4(2)
N1 C25 C30 C29 178.70(19)
C26 C25 C30 C29 0.6(3)
N1 C25 C30 C34 -2.1(3)
C26 C25 C30 C34 179.80(19)
C27 C26 C31 C33 71.7(3)
C25 C26 C31 C33 -108.5(3)
C27 C26 C31 C32 -53.3(3)
C25 C26 C31 C32 126.5(2)
C29 C30 C34 C35A 58.2(13)
C25 C30 C34 C35A -121.1(13)
C29 C30 C34 C36 -101.5(4)
C25 C30 C34 C36 79.3(4)
C29 C30 C34 C35 24.8(4)
C25 C30 C34 C35 -154.4(3)
C29 C30 C34 C36A -74.4(8)
C25 C30 C34 C36A 106.4(8)
C26 C25 N1 P1 -90.2(2)
C30 C25 N1 P1 91.7(2)
C25 N1 P1 C1 17.5(2)
C25 N1 P1 C19 139.87(17)
C25 N1 P1 C13 -105.50(18)
C2 C1 P1 N1 120.25(19)
C8 C1 P1 N1 -50.32(18)
C2 C1 P1 C19 -3.3(2)
C8 C1 P1 C19 -173.82(15)
C2 C1 P1 C13 -113.33(19)
C8 C1 P1 C13 76.11(17)
C20 C19 P1 N1 0.60(18)
C24 C19 P1 N1 177.73(15)
C20 C19 P1 C1 127.13(16)
C24 C19 P1 C1 -55.75(18)
C20 C19 P1 C13 -120.37(16)
C24 C19 P1 C13 56.75(17)
C18 C13 P1 N1 135.44(17)
C14 C13 P1 N1 -43.34(19)
C18 C13 P1 C1 7.8(2)
C14 C13 P1 C1 -170.94(16)
C18 C13 P1 C19 -105.74(18)
C14 C13 P1 C19 75.48(18)
